data_7013462
loop_
_publ_author_name
'Licchelli, Maurizio'
'Biroli, Alessio Orbelli'
'Poggi, Antonio'
'Sacchi, Donatella'
'Sangermani, Corrado'
'Zema, Michele'

_publ_section_title
;
 Excimer emission induced by metal ion coordination in
 1,8-naphthalimide-tethered iminopyridine ligands
;
_journal_issue 23
_journal_name_full 'Dalton Transactions'
_journal_page_first 4537
_journal_paper_doi 10.1039/b308439f
_journal_year 2003
_chemical_formula_moiety 'C21 H17 N3 O2'
_chemical_formula_sum 'C21 H17 N3 O2'
_chemical_formula_weight 343.38
_space_group_IT_number 2
_symmetry_cell_setting triclinic
_symmetry_space_group_name_Hall '-P 1'
_symmetry_space_group_name_H-M 'P -1'
_atom_sites_solution_hydrogens geom
_atom_sites_solution_primary direct
_atom_sites_solution_secondary difmap
_audit_creation_method SHELXL-97
_cell_angle_alpha 81.09(3)
_cell_angle_beta 74.06(4)
_cell_angle_gamma 77.20(5)
_cell_formula_units_Z 2
_cell_length_a 8.038(6)
_cell_length_b 9.247(4)
_cell_length_c 12.334(3)
_cell_measurement_reflns_used 25
_cell_measurement_temperature 293(2)
_cell_measurement_theta_max 11.72
_cell_measurement_theta_min 5.43
_cell_volume 855.3(8)
_computing_cell_refinement 'CAD4 Express (Enraf Nonius, 1994)'
_computing_data_collection 'CAD4 Express (Enraf Nonius, 1994)'
_computing_data_reduction 'XCAD4 (Harms & Wocadlo, 1995)'
_computing_molecular_graphics 'Ortep-3  (Farrugia, 1997)'
_computing_publication_material 'WinGX  (Farrugia, 1998)'
_computing_structure_refinement 'SHELXL-97 (Sheldrick, 1997)'
_computing_structure_solution 'SIR92 (Altomare et al, 1993)'
_diffrn_ambient_temperature 293(2)
_diffrn_measured_fraction_theta_full 0.998
_diffrn_measured_fraction_theta_max 0.998
_diffrn_measurement_device_type 'Enraf Nonius CAD4'
_diffrn_measurement_method 'non-profiled omega scans'
_diffrn_radiation_monochromator graphite
_diffrn_radiation_source 'fine-focus sealed tube'
_diffrn_radiation_type MoK\a
_diffrn_radiation_wavelength 0.71073
_diffrn_reflns_av_R_equivalents 0.0141
_diffrn_reflns_av_sigmaI/netI 0.0741
_diffrn_reflns_limit_h_max 11
_diffrn_reflns_limit_h_min -10
_diffrn_reflns_limit_k_max 12
_diffrn_reflns_limit_k_min -12
_diffrn_reflns_limit_l_max 17
_diffrn_reflns_limit_l_min 0
_diffrn_reflns_number 5170
_diffrn_reflns_theta_full 29.98
_diffrn_reflns_theta_max 29.98
_diffrn_reflns_theta_min 2.27
_diffrn_standards_decay_% 0
_diffrn_standards_interval_time 240
_diffrn_standards_number 3
_exptl_absorpt_coefficient_mu 0.088
_exptl_absorpt_correction_T_max 0.988
_exptl_absorpt_correction_T_min 0.964
_exptl_absorpt_correction_type psi-scan
_exptl_absorpt_process_details
;
'North, Phillips & Mathews, 1968'
;
_exptl_crystal_colour 'pale yellow'
_exptl_crystal_density_diffrn 1.333
_exptl_crystal_density_method 'not measured'
_exptl_crystal_description prism
_exptl_crystal_F_000 360
_exptl_crystal_size_max 0.63
_exptl_crystal_size_mid 0.35
_exptl_crystal_size_min 0.14
_refine_diff_density_max 0.158
_refine_diff_density_min -0.163
_refine_diff_density_rms 0.035
_refine_ls_extinction_method none
_refine_ls_goodness_of_fit_ref 0.957
_refine_ls_hydrogen_treatment mixed
_refine_ls_matrix_type full
_refine_ls_number_parameters 303
_refine_ls_number_reflns 4956
_refine_ls_number_restraints 0
_refine_ls_restrained_S_all 0.957
_refine_ls_R_factor_all 0.1778
_refine_ls_R_factor_gt 0.0536
_refine_ls_shift/su_max 0.001
_refine_ls_shift/su_mean 0.000
_refine_ls_structure_factor_coef Fsqd
_refine_ls_weighting_details 'calc w=1/[\s^2^(Fo^2^)+(0.0596P)^2^+0.0183P],P=(Fo^2^+2Fc^2^)/3'
_refine_ls_weighting_scheme calc
_refine_ls_wR_factor_gt 0.1200
_refine_ls_wR_factor_ref 0.1591
_reflns_number_gt 1920
_reflns_number_total 4956
_reflns_threshold_expression >2sigma(I)
_cod_data_source_file b308439f.txt
_cod_data_source_block licc20
_cod_database_code 7013462

loop_
_symmetry_equiv_pos_as_xyz
'x, y, z'
'-x, -y, -z'

loop_
_atom_site_label
_atom_site_type_symbol
_atom_site_fract_x
_atom_site_fract_y
_atom_site_fract_z
_atom_site_U_iso_or_equiv
_atom_site_adp_type
_atom_site_occupancy
_atom_site_symmetry_multiplicity
_atom_site_calc_flag
_atom_site_refinement_flags
_atom_site_disorder_assembly
_atom_site_disorder_group
C1 C -0.3389(4) 0.2052(4) 0.5208(3) 0.0865(9) Uani 1 1 d . . .
C2 C -0.2938(4) 0.3178(4) 0.4410(2) 0.0861(9) Uani 1 1 d . . .
C3 C -0.1412(4) 0.3634(4) 0.4326(2) 0.0902(9) Uani 1 1 d . . .
C4 C -0.0385(4) 0.2926(3) 0.5041(2) 0.0791(8) Uani 1 1 d . . .
C5 C -0.0889(3) 0.1768(3) 0.58016(17) 0.0564(6) Uani 1 1 d . . .
C6 C 0.0208(3) 0.0921(3) 0.65533(19) 0.0604(6) Uani 1 1 d . . .
C7 C 0.2699(4) 0.0276(3) 0.7265(3) 0.0714(7) Uani 1 1 d . . .
C8 C 0.3163(3) 0.1254(3) 0.7978(2) 0.0600(6) Uani 1 1 d . . .
C9 C 0.1545(3) 0.2018(3) 0.8773(2) 0.0586(6) Uani 1 1 d . . .
C10 C 0.2197(3) 0.2212(2) 1.05675(17) 0.0526(5) Uani 1 1 d . . .
C11 C 0.2131(3) 0.4373(2) 0.91243(19) 0.0554(6) Uani 1 1 d . . .
C12 C 0.2634(3) 0.3101(2) 1.13010(17) 0.0490(5) Uani 1 1 d . . .
C13 C 0.2940(3) 0.2459(3) 1.2327(2) 0.0619(6) Uani 1 1 d . . .
C14 C 0.3363(3) 0.3317(4) 1.3026(2) 0.0749(8) Uani 1 1 d . . .
C15 C 0.3458(3) 0.4769(4) 1.2710(2) 0.0756(8) Uani 1 1 d . . .
C16 C 0.3161(3) 0.5460(3) 1.1672(2) 0.0614(6) Uani 1 1 d . . .
C17 C 0.3274(3) 0.6970(3) 1.1285(3) 0.0784(9) Uani 1 1 d . . .
C18 C 0.3041(3) 0.7571(3) 1.0249(3) 0.0839(9) Uani 1 1 d . . .
C19 C 0.2667(3) 0.6722(3) 0.9542(3) 0.0702(7) Uani 1 1 d . . .
C20 C 0.2514(2) 0.5258(2) 0.98892(18) 0.0515(5) Uani 1 1 d . . .
C21 C 0.2757(2) 0.4602(2) 1.09503(17) 0.0488(5) Uani 1 1 d . . .
N1 N -0.2397(3) 0.1318(2) 0.59111(16) 0.0728(6) Uani 1 1 d . . .
N2 N 0.1708(3) 0.1186(2) 0.64902(15) 0.0625(5) Uani 1 1 d . . .
N3 N 0.1961(2) 0.29059(18) 0.95210(14) 0.0490(4) Uani 1 1 d . . .
O1 O 0.2030(3) 0.09229(17) 1.08404(14) 0.0830(6) Uani 1 1 d . . .
O2 O 0.1952(2) 0.4871(2) 0.81846(15) 0.0840(5) Uani 1 1 d . . .
H1 H -0.446(4) 0.171(3) 0.531(2) 0.109(10) Uiso 1 1 d . . .
H2 H -0.365(3) 0.366(3) 0.391(2) 0.095(9) Uiso 1 1 d . . .
H3 H -0.108(4) 0.447(3) 0.379(3) 0.114(10) Uiso 1 1 d . . .
H4 H 0.061(4) 0.323(3) 0.504(2) 0.106(10) Uiso 1 1 d . . .
H6 H -0.029(3) 0.013(3) 0.715(2) 0.092(8) Uiso 1 1 d . . .
H7A H 0.377(4) -0.023(3) 0.680(2) 0.096(9) Uiso 1 1 d . . .
H7B H 0.202(3) -0.047(3) 0.779(2) 0.089(9) Uiso 1 1 d . . .
H8A H 0.395(3) 0.060(3) 0.841(2) 0.074(7) Uiso 1 1 d . . .
H8B H 0.377(3) 0.201(3) 0.7464(19) 0.070(7) Uiso 1 1 d . . .
H9A H 0.079(3) 0.274(2) 0.8346(18) 0.063(6) Uiso 1 1 d . . .
H9B H 0.080(3) 0.132(3) 0.929(2) 0.088(8) Uiso 1 1 d . . .
H13 H 0.285(3) 0.151(3) 1.2541(18) 0.058(7) Uiso 1 1 d . . .
H14 H 0.350(3) 0.286(3) 1.374(2) 0.080(8) Uiso 1 1 d . . .
H15 H 0.374(4) 0.541(3) 1.317(2) 0.110(10) Uiso 1 1 d . . .
H17 H 0.348(4) 0.759(3) 1.176(2) 0.104(10) Uiso 1 1 d . . .
H18 H 0.306(3) 0.868(3) 1.002(2) 0.100(9) Uiso 1 1 d . . .
H19 H 0.246(4) 0.713(3) 0.881(2) 0.104(10) Uiso 1 1 d . . .

loop_
_atom_site_aniso_label
_atom_site_aniso_U_11
_atom_site_aniso_U_22
_atom_site_aniso_U_33
_atom_site_aniso_U_23
_atom_site_aniso_U_13
_atom_site_aniso_U_12
C1 0.0738(19) 0.128(3) 0.0712(18) -0.0042(18) -0.0314(15) -0.0342(18)
C2 0.0781(19) 0.119(2) 0.0665(18) 0.0075(17) -0.0384(15) -0.0155(17)
C3 0.086(2) 0.114(2) 0.0744(19) 0.0329(17) -0.0376(16) -0.0328(18)
C4 0.0636(17) 0.108(2) 0.0661(17) 0.0187(15) -0.0229(14) -0.0276(16)
C5 0.0560(13) 0.0721(15) 0.0424(12) -0.0075(11) -0.0131(10) -0.0120(11)
C6 0.0692(15) 0.0677(15) 0.0485(13) -0.0067(11) -0.0203(12) -0.0143(12)
C7 0.0784(18) 0.0725(18) 0.0677(17) -0.0178(15) -0.0361(15) 0.0064(15)
C8 0.0557(14) 0.0718(16) 0.0537(14) -0.0109(12) -0.0198(12) -0.0037(12)
C9 0.0535(13) 0.0699(16) 0.0565(14) -0.0102(12) -0.0173(12) -0.0130(12)
C10 0.0586(13) 0.0452(12) 0.0512(13) -0.0027(10) -0.0121(10) -0.0075(10)
C11 0.0464(12) 0.0589(14) 0.0558(14) 0.0063(11) -0.0142(10) -0.0055(10)
C12 0.0456(11) 0.0505(12) 0.0487(12) -0.0058(10) -0.0105(9) -0.0055(9)
C13 0.0575(14) 0.0666(17) 0.0588(15) -0.0025(13) -0.0151(11) -0.0080(12)
C14 0.0607(15) 0.109(2) 0.0583(17) -0.0161(16) -0.0215(13) -0.0082(15)
C15 0.0546(14) 0.097(2) 0.082(2) -0.0390(18) -0.0172(13) -0.0085(14)
C16 0.0379(11) 0.0658(15) 0.0812(18) -0.0291(14) -0.0076(11) -0.0054(10)
C17 0.0469(14) 0.0689(19) 0.119(3) -0.0459(19) 0.0009(15) -0.0125(12)
C18 0.0639(17) 0.0496(16) 0.126(3) -0.0194(18) 0.0041(17) -0.0123(12)
C19 0.0560(14) 0.0449(13) 0.094(2) -0.0005(14) -0.0010(14) -0.0029(11)
C20 0.0401(11) 0.0445(12) 0.0625(14) -0.0032(10) -0.0060(10) -0.0022(9)
C21 0.0337(10) 0.0492(12) 0.0604(14) -0.0132(11) -0.0063(9) -0.0029(9)
N1 0.0741(14) 0.0954(16) 0.0603(12) 0.0008(11) -0.0281(11) -0.0316(12)
N2 0.0671(12) 0.0727(13) 0.0517(11) -0.0078(9) -0.0239(9) -0.0093(10)
N3 0.0487(10) 0.0505(10) 0.0488(10) -0.0049(8) -0.0134(8) -0.0097(8)
O1 0.1351(16) 0.0501(10) 0.0714(11) 0.0033(8) -0.0312(11) -0.0325(10)
O2 0.0996(13) 0.0838(12) 0.0689(11) 0.0204(9) -0.0367(10) -0.0172(10)

loop_
_atom_type_symbol
_atom_type_description
_atom_type_scat_dispersion_real
_atom_type_scat_dispersion_imag
_atom_type_scat_source
C C 0.0033 0.0016 'International Tables Vol C Tables 4.2.6.8 and 6.1.1.4'
N N 0.0061 0.0033 'International Tables Vol C Tables 4.2.6.8 and 6.1.1.4'
O O 0.0106 0.0060 'International Tables Vol C Tables 4.2.6.8 and 6.1.1.4'
H H 0.0000 0.0000 'International Tables Vol C Tables 4.2.6.8 and 6.1.1.4'

loop_
_geom_angle_atom_site_label_1
_geom_angle_atom_site_label_2
_geom_angle_atom_site_label_3
_geom_angle
_geom_angle_site_symmetry_1
_geom_angle_site_symmetry_3
_geom_angle_publ_flag
N1 C1 C2 124.4(3) . . ?
N1 C1 H1 114.2(17) . . ?
C2 C1 H1 121.5(17) . . ?
C1 C2 C3 118.6(3) . . ?
C1 C2 H2 122.7(16) . . ?
C3 C2 H2 118.7(16) . . ?
C2 C3 C4 118.5(3) . . ?
C2 C3 H3 120.9(18) . . ?
C4 C3 H3 120.5(18) . . ?
C5 C4 C3 119.9(3) . . ?
C5 C4 H4 118.6(18) . . ?
C3 C4 H4 121.4(18) . . ?
N1 C5 C4 122.5(2) . . ?
N1 C5 C6 115.4(2) . . ?
C4 C5 C6 122.2(2) . . ?
N2 C6 C5 121.5(2) . . ?
N2 C6 H6 120.5(14) . . ?
C5 C6 H6 118.0(14) . . ?
N2 C7 C8 110.5(2) . . ?
N2 C7 H7A 106.0(16) . . ?
C8 C7 H7A 108.9(16) . . ?
N2 C7 H7B 112.1(15) . . ?
C8 C7 H7B 108.7(15) . . ?
H7A C7 H7B 111(2) . . ?
C9 C8 C7 111.4(2) . . ?
C9 C8 H8A 110.2(14) . . ?
C7 C8 H8A 106.6(14) . . ?
C9 C8 H8B 109.2(13) . . ?
C7 C8 H8B 108.4(13) . . ?
H8A C8 H8B 111.0(19) . . ?
N3 C9 C8 112.67(19) . . ?
N3 C9 H9A 105.2(12) . . ?
C8 C9 H9A 110.7(12) . . ?
N3 C9 H9B 105.9(14) . . ?
C8 C9 H9B 114.3(14) . . ?
H9A C9 H9B 107.6(19) . . ?
O1 C10 N3 119.8(2) . . ?
O1 C10 C12 122.8(2) . . ?
N3 C10 C12 117.36(19) . . ?
O2 C11 N3 119.8(2) . . ?
O2 C11 C20 122.9(2) . . ?
N3 C11 C20 117.27(19) . . ?
C13 C12 C21 120.1(2) . . ?
C13 C12 C10 119.8(2) . . ?
C21 C12 C10 120.08(19) . . ?
C12 C13 C14 119.6(3) . . ?
C12 C13 H13 119.2(14) . . ?
C14 C13 H13 121.2(14) . . ?
C15 C14 C13 121.0(3) . . ?
C15 C14 H14 121.2(15) . . ?
C13 C14 H14 117.6(16) . . ?
C14 C15 C16 121.0(3) . . ?
C14 C15 H15 123.8(17) . . ?
C16 C15 H15 115.2(17) . . ?
C15 C16 C17 123.6(3) . . ?
C15 C16 C21 118.5(2) . . ?
C17 C16 C21 117.9(3) . . ?
C18 C17 C16 121.2(3) . . ?
C18 C17 H17 118.6(17) . . ?
C16 C17 H17 120.2(18) . . ?
C17 C18 C19 120.7(3) . . ?
C17 C18 H18 118.6(15) . . ?
C19 C18 H18 120.6(15) . . ?
C20 C19 C18 120.2(3) . . ?
C20 C19 H19 117.2(18) . . ?
C18 C19 H19 122.6(18) . . ?
C19 C20 C21 120.5(2) . . ?
C19 C20 C11 119.4(2) . . ?
C21 C20 C11 120.04(19) . . ?
C20 C21 C12 120.78(19) . . ?
C20 C21 C16 119.5(2) . . ?
C12 C21 C16 119.7(2) . . ?
C5 N1 C1 116.1(2) . . ?
C6 N2 C7 117.3(2) . . ?
C11 N3 C10 124.40(18) . . ?
C11 N3 C9 117.80(18) . . ?
C10 N3 C9 117.79(18) . . ?

loop_
_geom_bond_atom_site_label_1
_geom_bond_atom_site_label_2
_geom_bond_distance
_geom_bond_site_symmetry_2
_geom_bond_publ_flag
C1 N1 1.344(3) . ?
C1 C2 1.355(4) . ?
C1 H1 0.96(3) . ?
C2 C3 1.356(4) . ?
C2 H2 0.95(3) . ?
C3 C4 1.367(4) . ?
C3 H3 0.97(3) . ?
C4 C5 1.364(3) . ?
C4 H4 0.91(3) . ?
C5 N1 1.333(3) . ?
C5 C6 1.473(3) . ?
C6 N2 1.262(3) . ?
C6 H6 1.02(3) . ?
C7 N2 1.459(3) . ?
C7 C8 1.519(3) . ?
C7 H7A 0.96(3) . ?
C7 H7B 1.02(3) . ?
C8 C9 1.503(3) . ?
C8 H8A 0.98(2) . ?
C8 H8B 0.99(2) . ?
C9 N3 1.470(3) . ?
C9 H9A 0.99(2) . ?
C9 H9B 1.00(3) . ?
C10 O1 1.214(2) . ?
C10 N3 1.392(3) . ?
C10 C12 1.466(3) . ?
C11 O2 1.214(2) . ?
C11 N3 1.392(3) . ?
C11 C20 1.471(3) . ?
C12 C13 1.374(3) . ?
C12 C21 1.405(3) . ?
C13 C14 1.407(4) . ?
C13 H13 0.89(2) . ?
C14 C15 1.352(4) . ?
C14 H14 0.94(2) . ?
C15 C16 1.396(4) . ?
C15 H15 0.99(3) . ?
C16 C17 1.418(4) . ?
C16 C21 1.421(3) . ?
C17 C18 1.357(4) . ?
C17 H17 0.95(3) . ?
C18 C19 1.389(4) . ?
C18 H18 1.02(3) . ?
C19 C20 1.377(3) . ?
C19 H19 0.97(3) . ?
C20 C21 1.400(3) . ?

loop_
_cod_related_entry_id
_cod_related_entry_database
_cod_related_entry_code
1 ChemSpider 30652765
